data_2233635
loop_
_publ_author_name
'Mojtahedi, Mohammad M.'
'Massa, Werner'
'Abaee, M. Saeed'
'Mesbah, A. Wahid'

_publ_section_title
;
 (4<i>Z</i>,6<i>Z</i>)-4,6-Bis(4-methoxybenzylidene)-2,2-dimethyl-1,3-dioxan-5-one
;
_journal_coeditor_code SU2363
_journal_issue 2
_journal_name_full 'Acta Crystallographica Section E'
_journal_page_first o356
_journal_paper_doi 10.1107/S1600536812000372
_journal_volume 68
_journal_year 2012
_chemical_formula_iupac 'C22 H22 O5'
_chemical_formula_moiety 'C22 H22 O5'
_chemical_formula_sum 'C22 H22 O5'
_chemical_formula_weight 366.39
_chemical_name_systematic
;
(4<i>Z</i>,6<i>Z</i>)-4,6-Bis(4-methoxybenzylidene)-2,2-dimethyl-1,3-dioxan-5-
one
;
_space_group_IT_number 14
_symmetry_cell_setting monoclinic
_symmetry_space_group_name_Hall '-P 2ybc'
_symmetry_space_group_name_H-M 'P 1 21/c 1'
_atom_sites_solution_hydrogens geom
_atom_sites_solution_primary direct
_atom_sites_solution_secondary difmap
_audit_creation_method SHELXL-97
_cell_angle_alpha 90.00
_cell_angle_beta 91.988(9)
_cell_angle_gamma 90.00
_cell_formula_units_Z 8
_cell_length_a 9.2400(7)
_cell_length_b 40.384(4)
_cell_length_c 10.1643(8)
_cell_measurement_reflns_used 8001
_cell_measurement_temperature 193(2)
_cell_measurement_theta_max 25.9
_cell_measurement_theta_min 2.0
_cell_volume 3790.5(6)
_computing_cell_refinement 'CELL  (Stoe & Cie, 1999)'
_computing_data_collection 'EXPOSE (Stoe & Cie, 1999)'
_computing_data_reduction 'INTEGRATE  (Stoe & Cie, 1999)'
_computing_molecular_graphics 'DIAMOND (Brandenburg, 2011)'
_computing_publication_material 'publCIF (Westrip, 2010)'
_computing_structure_refinement 'SHELXL97 (Sheldrick, 2008)'
_computing_structure_solution 'SHELXS97 (Sheldrick, 2008)'
_diffrn_ambient_temperature 193(2)
_diffrn_detector_area_resol_mean 6.7
_diffrn_measured_fraction_theta_full 0.975
_diffrn_measured_fraction_theta_max 0.975
_diffrn_measurement_device_type 'Stoe IPDS'
_diffrn_measurement_method \f-scans
_diffrn_radiation_monochromator graphite
_diffrn_radiation_source 'fine-focus sealed tube'
_diffrn_radiation_type MoK\a
_diffrn_radiation_wavelength 0.71073
_diffrn_reflns_av_R_equivalents 0.0684
_diffrn_reflns_av_sigmaI/netI 0.0872
_diffrn_reflns_limit_h_max 10
_diffrn_reflns_limit_h_min -10
_diffrn_reflns_limit_k_max 48
_diffrn_reflns_limit_k_min -48
_diffrn_reflns_limit_l_max 12
_diffrn_reflns_limit_l_min -12
_diffrn_reflns_number 28928
_diffrn_reflns_theta_full 25.00
_diffrn_reflns_theta_max 25.00
_diffrn_reflns_theta_min 2.07
_diffrn_standards_number 0
_exptl_absorpt_coefficient_mu 0.091
_exptl_absorpt_correction_T_max 1.000
_exptl_absorpt_correction_T_min 0.972
_exptl_absorpt_correction_type multi-scan
_exptl_absorpt_process_details '(Blessing, 1995)'
_exptl_crystal_colour yellow
_exptl_crystal_density_diffrn 1.284
_exptl_crystal_density_method 'not measured'
_exptl_crystal_description platelet
_exptl_crystal_F_000 1552
_exptl_crystal_size_max 0.45
_exptl_crystal_size_mid 0.24
_exptl_crystal_size_min 0.03
_refine_diff_density_max 0.133
_refine_diff_density_min -0.149
_refine_ls_extinction_method none
_refine_ls_goodness_of_fit_ref 0.866
_refine_ls_hydrogen_treatment constr
_refine_ls_matrix_type full
_refine_ls_number_parameters 495
_refine_ls_number_reflns 6486
_refine_ls_number_restraints 0
_refine_ls_restrained_S_all 0.866
_refine_ls_R_factor_all 0.0851
_refine_ls_R_factor_gt 0.0340
_refine_ls_shift/su_max 0.001
_refine_ls_shift/su_mean 0.000
_refine_ls_structure_factor_coef Fsqd
_refine_ls_weighting_details 'calc w=1/[\s^2^(Fo^2^)+(0.0100P)^2^] where P=(Fo^2^+2Fc^2^)/3'
_refine_ls_weighting_scheme calc
_refine_ls_wR_factor_gt 0.0521
_refine_ls_wR_factor_ref 0.0581
_reflns_number_gt 3306
_reflns_number_total 6486
_reflns_threshold_expression I>2sigma(I)
_cod_data_source_file su2363.cif
_cod_data_source_block I
_cod_original_sg_symbol_H-M 'P 21/c'
_cod_database_code 2233635
_cod_database_fobs_code 2233635

loop_
_symmetry_equiv_pos_as_xyz
'x, y, z'
'-x, y+1/2, -z+1/2'
'-x, -y, -z'
'x, -y-1/2, z-1/2'

loop_
_atom_site_type_symbol
_atom_site_label
_atom_site_fract_x
_atom_site_fract_y
_atom_site_fract_z
_atom_site_U_iso_or_equiv
_atom_site_adp_type
_atom_site_calc_flag
_atom_site_refinement_flags
_atom_site_occupancy
_atom_site_symmetry_multiplicity
O O1_1 0.13652(14) 0.09396(3) 0.47980(12) 0.0350(3) Uani d . 1 1
O O2_1 0.11486(14) 0.15136(3) 0.46692(12) 0.0373(3) Uani d . 1 1
O O3_1 -0.20552(17) 0.11456(3) 0.32822(14) 0.0513(4) Uani d . 1 1
O O4_1 0.27071(16) -0.06434(3) 0.36675(13) 0.0474(4) Uani d . 1 1
O O5_1 0.06933(19) 0.31337(3) 0.40567(16) 0.0695(5) Uani d . 1 1
C C1_1 0.0103(2) 0.08847(4) 0.40709(17) 0.0312(5) Uani d . 1 1
C C2_1 -0.0809(2) 0.11758(4) 0.37529(18) 0.0345(5) Uani d . 1 1
C C3_1 -0.0170(2) 0.15054(4) 0.39966(18) 0.0327(5) Uani d . 1 1
C C4_1 0.1442(2) 0.12406(4) 0.55320(17) 0.0318(5) Uani d . 1 1
C C5_1 0.2989(2) 0.12787(5) 0.5977(2) 0.0465(5) Uani d . 1 1
H H5A_1 0.3605 0.1273 0.5212 0.070 Uiso calc R 1 1
H H5B_1 0.3261 0.1097 0.6578 0.070 Uiso calc R 1 1
H H5C_1 0.3118 0.1491 0.6435 0.070 Uiso calc R 1 1
C C6_1 0.0396(2) 0.12348(5) 0.66347(18) 0.0452(6) Uani d . 1 1
H H6A_1 -0.0584 0.1193 0.6274 0.068 Uiso calc R 1 1
H H6B_1 0.0420 0.1449 0.7090 0.068 Uiso calc R 1 1
H H6C_1 0.0672 0.1059 0.7258 0.068 Uiso calc R 1 1
C C7_1 -0.0214(2) 0.05840(4) 0.35759(17) 0.0338(5) Uani d . 1 1
H H7_1 -0.1112 0.0570 0.3095 0.041 Uiso calc R 1 1
C C8_1 0.0604(2) 0.02747(4) 0.36605(17) 0.0313(5) Uani d . 1 1
C C9_1 0.1886(2) 0.02302(4) 0.43971(19) 0.0377(5) Uani d . 1 1
H H9_1 0.2276 0.0411 0.4894 0.045 Uiso calc R 1 1
C C10_1 0.2614(2) -0.00718(4) 0.44252(19) 0.0391(5) Uani d . 1 1
H H10_1 0.3486 -0.0096 0.4940 0.047 Uiso calc R 1 1
C C11_1 0.2071(2) -0.03357(4) 0.37075(19) 0.0361(5) Uani d . 1 1
C C12_1 0.0799(2) -0.02982(5) 0.29576(19) 0.0410(5) Uani d . 1 1
H H12_1 0.0423 -0.0478 0.2451 0.049 Uiso calc R 1 1
C C13_1 0.0080(2) 0.00014(4) 0.29488(18) 0.0374(5) Uani d . 1 1
H H13_1 -0.0800 0.0022 0.2443 0.045 Uiso calc R 1 1
C C14_1 0.3863(2) -0.07054(5) 0.4593(2) 0.0530(6) Uani d . 1 1
H H14A_1 0.4149 -0.0939 0.4545 0.079 Uiso calc R 1 1
H H14B_1 0.3547 -0.0656 0.5482 0.079 Uiso calc R 1 1
H H14C_1 0.4691 -0.0565 0.4392 0.079 Uiso calc R 1 1
C C15_1 -0.0773(2) 0.17839(4) 0.35254(19) 0.0393(5) Uani d . 1 1
H H15_1 -0.1626 0.1754 0.2990 0.047 Uiso calc R 1 1
C C16_1 -0.0316(2) 0.21270(5) 0.37103(19) 0.0392(5) Uani d . 1 1
C C17_1 -0.0991(3) 0.23727(5) 0.2980(3) 0.0814(9) Uani d . 1 1
H H17_1 -0.1731 0.2312 0.2354 0.098 Uiso calc R 1 1
C C18_1 -0.0641(3) 0.27025(6) 0.3117(3) 0.0900(10) Uani d . 1 1
H H18_1 -0.1133 0.2863 0.2586 0.108 Uiso calc R 1 1
C C19_1 0.0407(2) 0.27998(5) 0.4012(2) 0.0472(6) Uani d . 1 1
C C20_1 0.1084(2) 0.25658(5) 0.4774(2) 0.0513(6) Uani d . 1 1
H H20_1 0.1803 0.2630 0.5416 0.062 Uiso calc R 1 1
C C21_1 0.0729(2) 0.22334(5) 0.4616(2) 0.0487(6) Uani d . 1 1
H H21_1 0.1223 0.2074 0.5150 0.058 Uiso calc R 1 1
C C22_1 0.1718(3) 0.32471(5) 0.5016(3) 0.0716(8) Uani d . 1 1
H H22A_1 0.1857 0.3486 0.4913 0.107 Uiso calc R 1 1
H H22B_1 0.2642 0.3133 0.4905 0.107 Uiso calc R 1 1
H H22C_1 0.1367 0.3201 0.5896 0.107 Uiso calc R 1 1
O O1_2 0.32537(14) 0.90895(3) 0.94767(12) 0.0394(4) Uani d . 1 1
O O2_2 0.36036(14) 0.85187(3) 0.92517(12) 0.0393(3) Uani d . 1 1
O O3_2 0.60877(18) 0.89453(3) 0.72449(15) 0.0632(5) Uani d . 1 1
O O4_2 0.20381(16) 1.07102(3) 0.95326(13) 0.0498(4) Uani d . 1 1
O O5_2 0.45844(18) 0.69115(3) 0.84894(15) 0.0636(5) Uani d . 1 1
C C1_2 0.4331(2) 0.91701(4) 0.86175(17) 0.0349(5) Uani d . 1 1
C C2_2 0.5116(2) 0.88934(4) 0.80197(19) 0.0400(5) Uani d . 1 1
C C3_2 0.4737(2) 0.85542(5) 0.83962(18) 0.0360(5) Uani d . 1 1
C C4_2 0.3432(2) 0.87840(4) 1.01609(18) 0.0355(5) Uani d . 1 1
C C5_2 0.2014(2) 0.87194(5) 1.0805(2) 0.0542(6) Uani d . 1 1
H H5A_2 0.1239 0.8699 1.0126 0.081 Uiso calc R 1 1
H H5B_2 0.1797 0.8903 1.1395 0.081 Uiso calc R 1 1
H H5C_2 0.2083 0.8513 1.1312 0.081 Uiso calc R 1 1
C C6_2 0.4701(2) 0.88003(5) 1.11275(18) 0.0491(6) Uani d . 1 1
H H6A_2 0.5581 0.8854 1.0660 0.074 Uiso calc R 1 1
H H6B_2 0.4824 0.8585 1.1566 0.074 Uiso calc R 1 1
H H6C_2 0.4526 0.8971 1.1786 0.074 Uiso calc R 1 1
C C7_2 0.4550(2) 0.94842(4) 0.82629(17) 0.0369(5) Uani d . 1 1
H H7_2 0.5285 0.9512 0.7641 0.044 Uiso calc R 1 1
C C8_2 0.3864(2) 0.97912(4) 0.86593(18) 0.0340(5) Uani d . 1 1
C C9_2 0.2943(2) 0.98221(4) 0.97158(18) 0.0375(5) Uani d . 1 1
H H9_2 0.2725 0.9631 1.0219 0.045 Uiso calc R 1 1
C C10_2 0.2337(2) 1.01245(4) 1.00494(19) 0.0389(5) Uani d . 1 1
H H10_2 0.1740 1.0140 1.0789 0.047 Uiso calc R 1 1
C C11_2 0.2602(2) 1.04031(4) 0.93058(19) 0.0369(5) Uani d . 1 1
C C12_2 0.3513(2) 1.03770(5) 0.82468(19) 0.0436(5) Uani d . 1 1
H H12_2 0.3702 1.0567 0.7727 0.052 Uiso calc R 1 1
C C13_2 0.4136(2) 1.00793(4) 0.79498(18) 0.0394(5) Uani d . 1 1
H H13_2 0.4775 1.0069 0.7238 0.047 Uiso calc R 1 1
C C14_2 0.1207(3) 1.07459(5) 1.0694(2) 0.0588(7) Uani d . 1 1
H H14A_2 0.0875 1.0975 1.0766 0.088 Uiso calc R 1 1
H H14B_2 0.1812 1.0689 1.1472 0.088 Uiso calc R 1 1
H H14C_2 0.0367 1.0598 1.0636 0.088 Uiso calc R 1 1
C C15_2 0.5357(2) 0.82868(4) 0.78873(18) 0.0396(5) Uani d . 1 1
H H15_2 0.6068 0.8334 0.7261 0.047 Uiso calc R 1 1
C C16_2 0.5129(2) 0.79356(5) 0.81271(18) 0.0384(5) Uani d . 1 1
C C17_2 0.5856(3) 0.77038(5) 0.7371(2) 0.0535(6) Uani d . 1 1
H H17_2 0.6500 0.7781 0.6729 0.064 Uiso calc R 1 1
C C18_2 0.5669(3) 0.73688(5) 0.7525(2) 0.0592(7) Uani d . 1 1
H H18_2 0.6186 0.7219 0.6994 0.071 Uiso calc R 1 1
C C19_2 0.4736(2) 0.72471(5) 0.8443(2) 0.0466(6) Uani d . 1 1
C C20_2 0.4040(2) 0.74698(5) 0.9235(2) 0.0445(5) Uani d . 1 1
H H20_2 0.3425 0.7391 0.9895 0.053 Uiso calc R 1 1
C C21_2 0.4227(2) 0.78064(5) 0.90765(19) 0.0440(5) Uani d . 1 1
H H21_2 0.3728 0.7954 0.9628 0.053 Uiso calc R 1 1
C C22_2 0.3599(3) 0.67802(5) 0.9400(2) 0.0658(7) Uani d . 1 1
H H22A_2 0.3567 0.6539 0.9317 0.099 Uiso calc R 1 1
H H22B_2 0.2631 0.6872 0.9213 0.099 Uiso calc R 1 1
H H22C_2 0.3921 0.6840 1.0298 0.099 Uiso calc R 1 1

loop_
_atom_site_aniso_label
_atom_site_aniso_U_11
_atom_site_aniso_U_22
_atom_site_aniso_U_33
_atom_site_aniso_U_12
_atom_site_aniso_U_13
_atom_site_aniso_U_23
O1_1 0.0324(9) 0.0299(7) 0.0422(8) 0.0016(6) -0.0044(7) -0.0061(6)
O2_1 0.0329(9) 0.0313(7) 0.0472(8) -0.0001(6) -0.0053(7) 0.0060(6)
O3_1 0.0432(11) 0.0466(8) 0.0629(10) -0.0014(7) -0.0172(9) 0.0026(7)
O4_1 0.0548(10) 0.0340(8) 0.0533(9) 0.0090(7) 0.0024(8) -0.0062(6)
O5_1 0.0754(13) 0.0333(8) 0.0974(13) -0.0039(8) -0.0303(11) 0.0086(8)
C1_1 0.0283(13) 0.0357(11) 0.0296(10) -0.0016(9) -0.0002(10) -0.0019(8)
C2_1 0.0306(13) 0.0377(12) 0.0347(11) 0.0003(10) -0.0048(11) 0.0014(9)
C3_1 0.0287(13) 0.0342(11) 0.0351(11) -0.0008(9) -0.0026(10) 0.0012(9)
C4_1 0.0337(13) 0.0256(10) 0.0356(11) 0.0011(9) -0.0067(10) 0.0012(8)
C5_1 0.0423(14) 0.0340(11) 0.0620(14) -0.0005(10) -0.0151(12) -0.0016(10)
C6_1 0.0534(15) 0.0464(12) 0.0360(12) -0.0008(11) 0.0025(11) -0.0041(10)
C7_1 0.0326(12) 0.0361(11) 0.0326(11) -0.0046(9) 0.0014(10) -0.0018(8)
C8_1 0.0308(13) 0.0318(10) 0.0314(10) -0.0028(9) 0.0020(10) -0.0013(8)
C9_1 0.0373(14) 0.0328(11) 0.0429(12) -0.0005(9) -0.0010(11) -0.0088(9)
C10_1 0.0326(13) 0.0396(12) 0.0450(12) 0.0035(10) 0.0004(11) -0.0080(9)
C11_1 0.0407(14) 0.0302(11) 0.0380(12) 0.0018(9) 0.0102(11) -0.0024(9)
C12_1 0.0479(15) 0.0341(11) 0.0409(12) -0.0044(10) 0.0002(12) -0.0068(9)
C13_1 0.0394(14) 0.0366(11) 0.0359(11) -0.0034(9) -0.0011(10) -0.0022(9)
C14_1 0.0503(16) 0.0426(12) 0.0661(16) 0.0112(11) 0.0045(14) 0.0027(11)
C15_1 0.0349(13) 0.0379(12) 0.0445(12) -0.0002(10) -0.0065(10) 0.0058(9)
C16_1 0.0376(14) 0.0356(11) 0.0438(12) 0.0008(10) -0.0074(11) 0.0065(9)
C17_1 0.096(2) 0.0414(14) 0.102(2) -0.0100(14) -0.0660(18) 0.0153(13)
C18_1 0.105(3) 0.0406(15) 0.119(2) -0.0060(15) -0.074(2) 0.0229(14)
C19_1 0.0454(15) 0.0329(12) 0.0625(15) 0.0001(10) -0.0108(13) 0.0072(10)
C20_1 0.0544(16) 0.0376(13) 0.0602(15) 0.0036(11) -0.0202(12) 0.0043(11)
C21_1 0.0537(16) 0.0347(12) 0.0565(14) 0.0059(11) -0.0147(13) 0.0075(10)
C22_1 0.069(2) 0.0429(14) 0.101(2) -0.0042(13) -0.0219(17) -0.0129(13)
O1_2 0.0422(9) 0.0335(7) 0.0431(8) 0.0003(6) 0.0078(7) 0.0037(6)
O2_2 0.0422(9) 0.0346(7) 0.0414(8) -0.0036(6) 0.0037(7) -0.0064(6)
O3_2 0.0748(12) 0.0501(8) 0.0671(10) -0.0040(8) 0.0366(10) -0.0040(7)
O4_2 0.0613(10) 0.0346(8) 0.0542(9) 0.0054(7) 0.0112(8) 0.0083(6)
O5_2 0.0791(12) 0.0335(8) 0.0788(11) 0.0083(8) 0.0117(10) -0.0005(7)
C1_2 0.0367(13) 0.0365(11) 0.0316(11) -0.0030(9) 0.0023(10) 0.0006(9)
C2_2 0.0452(14) 0.0377(11) 0.0371(12) -0.0014(10) -0.0015(11) -0.0031(9)
C3_2 0.0379(13) 0.0392(12) 0.0307(11) -0.0009(10) -0.0012(10) -0.0033(9)
C4_2 0.0432(14) 0.0260(10) 0.0376(11) -0.0023(9) 0.0047(11) -0.0020(9)
C5_2 0.0527(16) 0.0427(12) 0.0687(15) -0.0015(11) 0.0248(13) -0.0001(10)
C6_2 0.0623(17) 0.0491(13) 0.0357(12) -0.0031(11) -0.0038(12) -0.0002(10)
C7_2 0.0391(13) 0.0397(12) 0.0318(11) -0.0067(9) -0.0006(10) -0.0017(9)
C8_2 0.0368(13) 0.0314(11) 0.0336(11) -0.0042(9) -0.0033(10) 0.0020(8)
C9_2 0.0423(13) 0.0342(11) 0.0360(12) -0.0042(9) -0.0004(10) 0.0057(9)
C10_2 0.0445(14) 0.0340(11) 0.0383(12) -0.0009(10) 0.0030(10) 0.0046(9)
C11_2 0.0393(13) 0.0310(11) 0.0401(12) -0.0012(9) -0.0042(11) 0.0015(9)
C12_2 0.0505(14) 0.0361(12) 0.0443(13) -0.0066(10) 0.0021(11) 0.0093(9)
C13_2 0.0436(13) 0.0377(11) 0.0369(12) -0.0065(10) 0.0038(11) 0.0024(9)
C14_2 0.0650(17) 0.0450(13) 0.0681(16) 0.0081(12) 0.0236(14) 0.0004(11)
C15_2 0.0435(14) 0.0407(12) 0.0343(11) 0.0030(10) -0.0011(10) -0.0037(9)
C16_2 0.0396(14) 0.0409(12) 0.0340(11) 0.0044(10) -0.0068(10) -0.0037(9)
C17_2 0.0683(17) 0.0409(13) 0.0519(14) 0.0055(12) 0.0126(13) -0.0073(10)
C18_2 0.0732(19) 0.0417(13) 0.0634(16) 0.0142(12) 0.0136(14) -0.0076(11)
C19_2 0.0526(15) 0.0330(12) 0.0535(14) 0.0092(11) -0.0086(12) -0.0029(10)
C20_2 0.0501(15) 0.0385(12) 0.0447(13) 0.0059(10) -0.0007(11) 0.0007(10)
C21_2 0.0489(15) 0.0405(12) 0.0426(12) 0.0067(10) 0.0000(11) -0.0074(9)
C22_2 0.0771(19) 0.0446(13) 0.0756(17) 0.0009(13) 0.0013(16) 0.0070(12)

loop_
_atom_type_symbol
_atom_type_description
_atom_type_scat_dispersion_real
_atom_type_scat_dispersion_imag
_atom_type_scat_source
C C 0.0033 0.0016 'International Tables Vol C Tables 4.2.6.8 and 6.1.1.4'
H H 0.0000 0.0000 'International Tables Vol C Tables 4.2.6.8 and 6.1.1.4'
O O 0.0106 0.0060 'International Tables Vol C Tables 4.2.6.8 and 6.1.1.4'

loop_
_geom_angle_atom_site_label_1
_geom_angle_atom_site_label_2
_geom_angle_atom_site_label_3
_geom_angle
C1_1 O1_1 C4_1 116.33(14)
C3_1 O2_1 C4_1 115.59(14)
C11_1 O4_1 C14_1 116.85(16)
C19_1 O5_1 C22_1 117.70(18)
C7_1 C1_1 O1_1 121.09(17)
C7_1 C1_1 C2_1 121.51(19)
O1_1 C1_1 C2_1 117.13(16)
O3_1 C2_1 C3_1 121.07(18)
O3_1 C2_1 C1_1 121.52(18)
C3_1 C2_1 C1_1 117.40(19)
C15_1 C3_1 O2_1 120.54(18)
C15_1 C3_1 C2_1 122.7(2)
O2_1 C3_1 C2_1 116.61(17)
O1_1 C4_1 O2_1 109.36(14)
O1_1 C4_1 C5_1 106.03(14)
O2_1 C4_1 C5_1 105.43(15)
O1_1 C4_1 C6_1 110.76(14)
O2_1 C4_1 C6_1 110.87(15)
C5_1 C4_1 C6_1 114.12(16)
C4_1 C5_1 H5A_1 109.5
C4_1 C5_1 H5B_1 109.5
H5A_1 C5_1 H5B_1 109.5
C4_1 C5_1 H5C_1 109.5
H5A_1 C5_1 H5C_1 109.5
H5B_1 C5_1 H5C_1 109.5
C4_1 C6_1 H6A_1 109.5
C4_1 C6_1 H6B_1 109.5
H6A_1 C6_1 H6B_1 109.5
C4_1 C6_1 H6C_1 109.5
H6A_1 C6_1 H6C_1 109.5
H6B_1 C6_1 H6C_1 109.5
C1_1 C7_1 C8_1 130.2(2)
C1_1 C7_1 H7_1 114.9
C8_1 C7_1 H7_1 114.9
C9_1 C8_1 C13_1 116.77(18)
C9_1 C8_1 C7_1 124.86(17)
C13_1 C8_1 C7_1 118.38(19)
C8_1 C9_1 C10_1 121.72(18)
C8_1 C9_1 H9_1 119.1
C10_1 C9_1 H9_1 119.1
C11_1 C10_1 C9_1 120.0(2)
C11_1 C10_1 H10_1 120.0
C9_1 C10_1 H10_1 120.0
O4_1 C11_1 C10_1 124.5(2)
O4_1 C11_1 C12_1 115.93(18)
C10_1 C11_1 C12_1 119.56(18)
C13_1 C12_1 C11_1 119.87(19)
C13_1 C12_1 H12_1 120.1
C11_1 C12_1 H12_1 120.1
C12_1 C13_1 C8_1 122.1(2)
C12_1 C13_1 H13_1 119.0
C8_1 C13_1 H13_1 119.0
O4_1 C14_1 H14A_1 109.5
O4_1 C14_1 H14B_1 109.5
H14A_1 C14_1 H14B_1 109.5
O4_1 C14_1 H14C_1 109.5
H14A_1 C14_1 H14C_1 109.5
H14B_1 C14_1 H14C_1 109.5
C3_1 C15_1 C16_1 129.6(2)
C3_1 C15_1 H15_1 115.2
C16_1 C15_1 H15_1 115.2
C17_1 C16_1 C21_1 115.4(2)
C17_1 C16_1 C15_1 119.5(2)
C21_1 C16_1 C15_1 125.10(19)
C18_1 C17_1 C16_1 122.9(2)
C18_1 C17_1 H17_1 118.6
C16_1 C17_1 H17_1 118.6
C19_1 C18_1 C17_1 120.3(2)
C19_1 C18_1 H18_1 119.8
C17_1 C18_1 H18_1 119.8
C20_1 C19_1 C18_1 118.8(2)
C20_1 C19_1 O5_1 125.3(2)
C18_1 C19_1 O5_1 115.9(2)
C19_1 C20_1 C21_1 120.1(2)
C19_1 C20_1 H20_1 119.9
C21_1 C20_1 H20_1 119.9
C16_1 C21_1 C20_1 122.4(2)
C16_1 C21_1 H21_1 118.8
C20_1 C21_1 H21_1 118.8
O5_1 C22_1 H22A_1 109.5
O5_1 C22_1 H22B_1 109.5
H22A_1 C22_1 H22B_1 109.5
O5_1 C22_1 H22C_1 109.5
H22A_1 C22_1 H22C_1 109.5
H22B_1 C22_1 H22C_1 109.5
C1_2 O1_2 C4_2 115.98(14)
C3_2 O2_2 C4_2 115.48(13)
C11_2 O4_2 C14_2 116.54(14)
C19_2 O5_2 C22_2 117.48(16)
C7_2 C1_2 O1_2 120.79(16)
C7_2 C1_2 C2_2 121.82(16)
O1_2 C1_2 C2_2 117.12(15)
O3_2 C2_2 C3_2 120.72(17)
O3_2 C2_2 C1_2 120.91(16)
C3_2 C2_2 C1_2 118.35(16)
C15_2 C3_2 O2_2 120.08(17)
C15_2 C3_2 C2_2 122.99(17)
O2_2 C3_2 C2_2 116.76(16)
O1_2 C4_2 O2_2 110.35(14)
O1_2 C4_2 C6_2 110.84(16)
O2_2 C4_2 C6_2 110.73(16)
O1_2 C4_2 C5_2 105.92(16)
O2_2 C4_2 C5_2 105.59(15)
C6_2 C4_2 C5_2 113.18(17)
C4_2 C5_2 H5A_2 109.5
C4_2 C5_2 H5B_2 109.5
H5A_2 C5_2 H5B_2 109.5
C4_2 C5_2 H5C_2 109.5
H5A_2 C5_2 H5C_2 109.5
H5B_2 C5_2 H5C_2 109.5
C4_2 C6_2 H6A_2 109.5
C4_2 C6_2 H6B_2 109.5
H6A_2 C6_2 H6B_2 109.5
C4_2 C6_2 H6C_2 109.5
H6A_2 C6_2 H6C_2 109.5
H6B_2 C6_2 H6C_2 109.5
C1_2 C7_2 C8_2 131.48(17)
C1_2 C7_2 H7_2 114.3
C8_2 C7_2 H7_2 114.3
C13_2 C8_2 C9_2 116.59(17)
C13_2 C8_2 C7_2 118.59(16)
C9_2 C8_2 C7_2 124.82(16)
C10_2 C9_2 C8_2 121.77(17)
C10_2 C9_2 H9_2 119.1
C8_2 C9_2 H9_2 119.1
C11_2 C10_2 C9_2 120.06(17)
C11_2 C10_2 H10_2 120.0
C9_2 C10_2 H10_2 120.0
O4_2 C11_2 C10_2 124.74(16)
O4_2 C11_2 C12_2 116.28(16)
C10_2 C11_2 C12_2 118.98(17)
C13_2 C12_2 C11_2 120.41(17)
C13_2 C12_2 H12_2 119.8
C11_2 C12_2 H12_2 119.8
C12_2 C13_2 C8_2 122.14(17)
C12_2 C13_2 H13_2 118.9
C8_2 C13_2 H13_2 118.9
O4_2 C14_2 H14A_2 109.5
O4_2 C14_2 H14B_2 109.5
H14A_2 C14_2 H14B_2 109.5
O4_2 C14_2 H14C_2 109.5
H14A_2 C14_2 H14C_2 109.5
H14B_2 C14_2 H14C_2 109.5
C3_2 C15_2 C16_2 131.06(18)
C3_2 C15_2 H15_2 114.5
C16_2 C15_2 H15_2 114.5
C21_2 C16_2 C17_2 116.04(17)
C21_2 C16_2 C15_2 124.91(16)
C17_2 C16_2 C15_2 119.04(17)
C18_2 C17_2 C16_2 122.16(19)
C18_2 C17_2 H17_2 118.9
C16_2 C17_2 H17_2 118.9
C17_2 C18_2 C19_2 120.72(19)
C17_2 C18_2 H18_2 119.6
C19_2 C18_2 H18_2 119.6
O5_2 C19_2 C20_2 125.26(19)
O5_2 C19_2 C18_2 116.33(17)
C20_2 C19_2 C18_2 118.41(18)
C19_2 C20_2 C21_2 120.74(19)
C19_2 C20_2 H20_2 119.6
C21_2 C20_2 H20_2 119.6
C20_2 C21_2 C16_2 121.86(17)
C20_2 C21_2 H21_2 119.1
C16_2 C21_2 H21_2 119.1
O5_2 C22_2 H22A_2 109.5
O5_2 C22_2 H22B_2 109.5
H22A_2 C22_2 H22B_2 109.5
O5_2 C22_2 H22C_2 109.5
H22A_2 C22_2 H22C_2 109.5
H22B_2 C22_2 H22C_2 109.5

loop_
_geom_bond_atom_site_label_1
_geom_bond_atom_site_label_2
_geom_bond_distance
O1_1 C1_1 1.377(2)
O1_1 C4_1 1.427(2)
O2_1 C3_1 1.377(2)
O2_1 C4_1 1.429(2)
O3_1 C2_1 1.237(2)
O4_1 C11_1 1.376(2)
O4_1 C14_1 1.421(3)
O5_1 C19_1 1.375(2)
O5_1 C22_1 1.412(3)
C1_1 C7_1 1.343(2)
C1_1 C2_1 1.476(3)
C2_1 C3_1 1.474(3)
C3_1 C15_1 1.336(3)
C4_1 C5_1 1.493(3)
C4_1 C6_1 1.505(2)
C5_1 H5A_1 0.9800
C5_1 H5B_1 0.9800
C5_1 H5C_1 0.9800
C6_1 H6A_1 0.9800
C6_1 H6B_1 0.9800
C6_1 H6C_1 0.9800
C7_1 C8_1 1.461(2)
C7_1 H7_1 0.9500
C8_1 C9_1 1.391(3)
C8_1 C13_1 1.397(2)
C9_1 C10_1 1.392(3)
C9_1 H9_1 0.9500
C10_1 C11_1 1.376(3)
C10_1 H10_1 0.9500
C11_1 C12_1 1.387(3)
C12_1 C13_1 1.380(3)
C12_1 H12_1 0.9500
C13_1 H13_1 0.9500
C14_1 H14A_1 0.9800
C14_1 H14B_1 0.9800
C14_1 H14C_1 0.9800
C15_1 C16_1 1.459(3)
C15_1 H15_1 0.9500
C16_1 C17_1 1.376(3)
C16_1 C21_1 1.379(3)
C17_1 C18_1 1.376(3)
C17_1 H17_1 0.9500
C18_1 C19_1 1.363(3)
C18_1 H18_1 0.9500
C19_1 C20_1 1.361(3)
C20_1 C21_1 1.390(3)
C20_1 H20_1 0.9500
C21_1 H21_1 0.9500
C22_1 H22A_1 0.9800
C22_1 H22B_1 0.9800
C22_1 H22C_1 0.9800
O1_2 C1_2 1.386(2)
O1_2 C4_2 1.423(2)
O2_2 C3_2 1.392(2)
O2_2 C4_2 1.427(2)
O3_2 C2_2 1.233(2)
O4_2 C11_2 1.368(2)
O4_2 C14_2 1.438(2)
O5_2 C19_2 1.363(2)
O5_2 C22_2 1.423(2)
C1_2 C7_2 1.336(2)
C1_2 C2_2 1.474(2)
C2_2 C3_2 1.468(3)
C3_2 C15_2 1.335(2)
C4_2 C6_2 1.505(3)
C4_2 C5_2 1.508(3)
C5_2 H5A_2 0.9800
C5_2 H5B_2 0.9800
C5_2 H5C_2 0.9800
C6_2 H6A_2 0.9800
C6_2 H6B_2 0.9800
C6_2 H6C_2 0.9800
C7_2 C8_2 1.456(2)
C7_2 H7_2 0.9500
C8_2 C13_2 1.396(2)
C8_2 C9_2 1.399(2)
C9_2 C10_2 1.390(2)
C9_2 H9_2 0.9500
C10_2 C11_2 1.382(2)
C10_2 H10_2 0.9500
C11_2 C12_2 1.393(2)
C12_2 C13_2 1.371(2)
C12_2 H12_2 0.9500
C13_2 H13_2 0.9500
C14_2 H14A_2 0.9800
C14_2 H14B_2 0.9800
C14_2 H14C_2 0.9800
C15_2 C16_2 1.455(3)
C15_2 H15_2 0.9500
C16_2 C21_2 1.398(2)
C16_2 C17_2 1.398(2)
C17_2 C18_2 1.373(3)
C17_2 H17_2 0.9500
C18_2 C19_2 1.383(3)
C18_2 H18_2 0.9500
C19_2 C20_2 1.380(2)
C20_2 C21_2 1.380(3)
C20_2 H20_2 0.9500
C21_2 H21_2 0.9500
C22_2 H22A_2 0.9800
C22_2 H22B_2 0.9800
C22_2 H22C_2 0.9800

loop_
_geom_hbond_atom_site_label_D
_geom_hbond_atom_site_label_H
_geom_hbond_atom_site_label_A
_geom_hbond_site_symmetry_A
_geom_hbond_distance_DH
_geom_hbond_distance_HA
_geom_hbond_distance_DA
_geom_hbond_angle_DHA
_geom_hbond_publ_flag
C13 H13 Cg(II_2) 3_566 0.95 2.68 3.604(2) 164 yes

loop_
_geom_torsion_atom_site_label_1
_geom_torsion_atom_site_label_2
_geom_torsion_atom_site_label_3
_geom_torsion_atom_site_label_4
_geom_torsion
C4_1 O1_1 C1_1 C7_1 -165.65(15)
C4_1 O1_1 C1_1 C2_1 20.2(2)
C7_1 C1_1 C2_1 O3_1 16.9(3)
O1_1 C1_1 C2_1 O3_1 -168.91(16)
C7_1 C1_1 C2_1 C3_1 -162.07(16)
O1_1 C1_1 C2_1 C3_1 12.1(2)
C4_1 O2_1 C3_1 C15_1 157.51(16)
C4_1 O2_1 C3_1 C2_1 -26.6(2)
O3_1 C2_1 C3_1 C15_1 -12.0(3)
C1_1 C2_1 C3_1 C15_1 167.01(17)
O3_1 C2_1 C3_1 O2_1 172.26(16)
C1_1 C2_1 C3_1 O2_1 -8.7(2)
C1_1 O1_1 C4_1 O2_1 -54.47(19)
C1_1 O1_1 C4_1 C5_1 -167.69(14)
C1_1 O1_1 C4_1 C6_1 68.01(19)
C3_1 O2_1 C4_1 O1_1 58.03(18)
C3_1 O2_1 C4_1 C5_1 171.65(14)
C3_1 O2_1 C4_1 C6_1 -64.38(19)
O1_1 C1_1 C7_1 C8_1 -0.5(3)
C2_1 C1_1 C7_1 C8_1 173.45(16)
C1_1 C7_1 C8_1 C9_1 5.3(3)
C1_1 C7_1 C8_1 C13_1 -174.35(17)
C13_1 C8_1 C9_1 C10_1 0.0(3)
C7_1 C8_1 C9_1 C10_1 -179.61(15)
C8_1 C9_1 C10_1 C11_1 0.3(3)
C14_1 O4_1 C11_1 C10_1 10.7(2)
C14_1 O4_1 C11_1 C12_1 -169.49(16)
C9_1 C10_1 C11_1 O4_1 179.90(15)
C9_1 C10_1 C11_1 C12_1 0.1(3)
O4_1 C11_1 C12_1 C13_1 179.41(15)
C10_1 C11_1 C12_1 C13_1 -0.8(3)
C11_1 C12_1 C13_1 C8_1 1.1(3)
C9_1 C8_1 C13_1 C12_1 -0.7(3)
C7_1 C8_1 C13_1 C12_1 178.93(15)
O2_1 C3_1 C15_1 C16_1 -6.8(3)
C2_1 C3_1 C15_1 C16_1 177.61(16)
C3_1 C15_1 C16_1 C17_1 171.0(2)
C3_1 C15_1 C16_1 C21_1 -11.7(3)
C21_1 C16_1 C17_1 C18_1 1.1(4)
C15_1 C16_1 C17_1 C18_1 178.6(2)
C16_1 C17_1 C18_1 C19_1 -0.5(5)
C17_1 C18_1 C19_1 C20_1 -0.8(4)
C17_1 C18_1 C19_1 O5_1 178.9(2)
C22_1 O5_1 C19_1 C20_1 -3.6(3)
C22_1 O5_1 C19_1 C18_1 176.8(2)
C18_1 C19_1 C20_1 C21_1 1.4(3)
O5_1 C19_1 C20_1 C21_1 -178.2(2)
C17_1 C16_1 C21_1 C20_1 -0.5(3)
C15_1 C16_1 C21_1 C20_1 -177.87(18)
C19_1 C20_1 C21_1 C16_1 -0.7(3)
C4_2 O1_2 C1_2 C7_2 -157.74(19)
C4_2 O1_2 C1_2 C2_2 28.1(2)
C7_2 C1_2 C2_2 O3_2 5.9(3)
O1_2 C1_2 C2_2 O3_2 179.93(19)
C7_2 C1_2 C2_2 C3_2 -175.7(2)
O1_2 C1_2 C2_2 C3_2 -1.6(3)
C4_2 O2_2 C3_2 C15_2 153.85(19)
C4_2 O2_2 C3_2 C2_2 -30.8(2)
O3_2 C2_2 C3_2 C15_2 -3.3(3)
C1_2 C2_2 C3_2 C15_2 178.3(2)
O3_2 C2_2 C3_2 O2_2 -178.54(19)
C1_2 C2_2 C3_2 O2_2 3.0(3)
C1_2 O1_2 C4_2 O2_2 -55.1(2)
C1_2 O1_2 C4_2 C6_2 67.95(19)
C1_2 O1_2 C4_2 C5_2 -168.92(16)
C3_2 O2_2 C4_2 O1_2 56.5(2)
C3_2 O2_2 C4_2 C6_2 -66.6(2)
C3_2 O2_2 C4_2 C5_2 170.52(16)
O1_2 C1_2 C7_2 C8_2 2.7(3)
C2_2 C1_2 C7_2 C8_2 176.5(2)
C1_2 C7_2 C8_2 C13_2 -168.8(2)
C1_2 C7_2 C8_2 C9_2 11.6(4)
C13_2 C8_2 C9_2 C10_2 -0.4(3)
C7_2 C8_2 C9_2 C10_2 179.2(2)
C8_2 C9_2 C10_2 C11_2 2.0(3)
C14_2 O4_2 C11_2 C10_2 5.2(3)
C14_2 O4_2 C11_2 C12_2 -174.45(19)
C9_2 C10_2 C11_2 O4_2 178.6(2)
C9_2 C10_2 C11_2 C12_2 -1.7(3)
O4_2 C11_2 C12_2 C13_2 179.6(2)
C10_2 C11_2 C12_2 C13_2 -0.1(3)
C11_2 C12_2 C13_2 C8_2 1.7(3)
C9_2 C8_2 C13_2 C12_2 -1.4(3)
C7_2 C8_2 C13_2 C12_2 178.9(2)
O2_2 C3_2 C15_2 C16_2 -4.7(3)
C2_2 C3_2 C15_2 C16_2 -179.8(2)
C3_2 C15_2 C16_2 C21_2 -5.3(4)
C3_2 C15_2 C16_2 C17_2 174.9(2)
C21_2 C16_2 C17_2 C18_2 1.6(3)
C15_2 C16_2 C17_2 C18_2 -178.6(2)
C16_2 C17_2 C18_2 C19_2 0.3(4)
C22_2 O5_2 C19_2 C20_2 1.9(3)
C22_2 O5_2 C19_2 C18_2 -178.2(2)
C17_2 C18_2 C19_2 O5_2 177.7(2)
C17_2 C18_2 C19_2 C20_2 -2.4(4)
O5_2 C19_2 C20_2 C21_2 -177.6(2)
C18_2 C19_2 C20_2 C21_2 2.5(3)
C19_2 C20_2 C21_2 C16_2 -0.6(3)
C17_2 C16_2 C21_2 C20_2 -1.5(3)
C15_2 C16_2 C21_2 C20_2 178.8(2)

loop_
_cod_related_entry_id
_cod_related_entry_database
_cod_related_entry_code
1 ChemSpider 30657445
